data_1517221
loop_
_publ_author_name
'Deng, Haiqin'
'Hu, Rongrong'
'Zhao, Engui'
'Chan, Carrie Y. K.'
'Lam, Jacky W. Y.'
'Tang, Ben Zhong'

_publ_section_title
;
 One-Pot Three-Component Tandem Polymerization Toward Functional
 Poly(arylene thiophenylene) with Aggregation-Enhanced Emission
 Characteristics
;
_journal_issue 15
_journal_name_full Macromolecules
_journal_page_first 4920
_journal_paper_doi 10.1021/ma501190g
_journal_volume 47
_journal_year 2014
_chemical_formula_moiety 'C40 H32 O3 S'
_chemical_formula_sum 'C40 H32 O3 S'
_chemical_formula_weight 592.72
_chemical_name_systematic
;
 ? 
;
_space_group_IT_number 14
_space_group_name_Hall '-P 2ybc'
_symmetry_cell_setting monoclinic
_symmetry_space_group_name_Hall '-P 2ybc'
_symmetry_space_group_name_H-M 'P 1 21/c 1'
_atom_sites_solution_hydrogens geom
_atom_sites_solution_primary direct
_atom_sites_solution_secondary difmap
_audit_creation_date 2013-05-20
_audit_creation_method
;
  Olex2 1.2-beta
  (compiled May  9 2012 12:37:22, GUI svn.r4230)
;
_cell_angle_alpha 90.00
_cell_angle_beta 93.016(2)
_cell_angle_gamma 90.00
_cell_formula_units_Z 4
_cell_length_a 14.7036(3)
_cell_length_b 22.0098(5)
_cell_length_c 9.6977(2)
_cell_measurement_reflns_used 7310
_cell_measurement_temperature 173.00(14)
_cell_measurement_theta_max 71.0830
_cell_measurement_theta_min 9.4810
_cell_volume 3134.05(12)
_computing_cell_refinement
;
CrysAlisPro, Agilent Technologies,
Version 1.171.36.24 (release 03-12-2012 CrysAlis171 .NET)
(compiled Dec  3 2012,18:21:49)
;
_computing_data_collection
;
CrysAlisPro, Agilent Technologies,
Version 1.171.36.24 (release 03-12-2012 CrysAlis171 .NET)
(compiled Dec  3 2012,18:21:49)
;
_computing_data_reduction
;
CrysAlisPro, Agilent Technologies,
Version 1.171.36.24 (release 03-12-2012 CrysAlis171 .NET)
(compiled Dec  3 2012,18:21:49)
;
_computing_molecular_graphics
;
O. V. Dolomanov, L. J. Bourhis, R. J. Gildea, J. A. K. Howard and H. Puschmann,
OLEX2: a complete structure solution, refinement and analysis program.
J. Appl. Cryst. (2009). 42, 339-341.
;
_computing_publication_material
;
O. V. Dolomanov, L. J. Bourhis, R. J. Gildea, J. A. K. Howard and H. Puschmann,
OLEX2: a complete structure solution, refinement and analysis program.
J. Appl. Cryst. (2009). 42, 339-341.
;
_computing_structure_refinement
;
XL, G.M. Sheldrick, Acta Cryst.
(2008). A64, 112-122
;
_computing_structure_solution
;
XS, G.M. Sheldrick, Acta Cryst.
(2008). A64, 112-122
;
_diffrn_ambient_temperature 173.00(14)
_diffrn_detector_area_resol_mean 15.9578
_diffrn_measured_fraction_theta_full 0.9878
_diffrn_measured_fraction_theta_max 0.8844
_diffrn_measurement_details
;
  1 omega   38.00   69.00   1.0000   20.0000
omega____ theta____ kappa____ phi______ frames
    -      110.0000  -25.0000  150.0000 31

  2 omega   75.00  125.00   1.0000    8.0000
omega____ theta____ kappa____ phi______ frames
    -       55.0000  125.0000 -150.0000 50

  3 omega  -18.00   99.00   1.0000    8.0000
omega____ theta____ kappa____ phi______ frames
    -       55.0000  -19.0000 -180.0000 117

  4 omega  -15.00   84.00   1.0000    8.0000
omega____ theta____ kappa____ phi______ frames
    -       55.0000  -77.0000  150.0000 99

  5 omega -131.00  -58.00   1.0000   20.0000
omega____ theta____ kappa____ phi______ frames
    -      -64.0000  178.0000  -60.0000 73

  6 omega -109.00  -76.00   1.0000   20.0000
omega____ theta____ kappa____ phi______ frames
    -      -64.0000  178.0000 -180.0000 33

  7 omega   43.00   70.00   1.0000   20.0000
omega____ theta____ kappa____ phi______ frames
    -      110.0000  -38.0000 -120.0000 27

  8 omega   43.00  133.00   1.0000   20.0000
omega____ theta____ kappa____ phi______ frames
    -      110.0000  -64.0000   30.0000 90

  9 omega   41.00   69.00   1.0000   20.0000
omega____ theta____ kappa____ phi______ frames
    -      110.0000  -25.0000   30.0000 28

 10 omega   40.00   70.00   1.0000   20.0000
omega____ theta____ kappa____ phi______ frames
    -      110.0000  -38.0000  -60.0000 30

 11 omega   41.00  162.00   1.0000   20.0000
omega____ theta____ kappa____ phi______ frames
    -      110.0000   12.0000  -30.0000 121

 12 omega   41.00   69.00   1.0000   20.0000
omega____ theta____ kappa____ phi______ frames
    -      110.0000  -38.0000  -90.0000 28

 13 omega   39.00   67.00   1.0000   20.0000
omega____ theta____ kappa____ phi______ frames
    -      110.0000  -25.0000   60.0000 28

 14 omega   37.00   71.00   1.0000   20.0000
omega____ theta____ kappa____ phi______ frames
    -      110.0000  -25.0000    0.0000 34

 15 omega   34.00  124.00   1.0000    8.0000
omega____ theta____ kappa____ phi______ frames
    -       55.0000   57.0000    0.0000 90

 16 omega   53.00   83.00   1.0000   20.0000
omega____ theta____ kappa____ phi______ frames
    -      110.0000  -50.0000  120.0000 30

 17 omega   40.00   82.00   1.0000   20.0000
omega____ theta____ kappa____ phi______ frames
    -      110.0000  -50.0000 -150.0000 42

 18 omega   91.00  178.00   1.0000   20.0000
omega____ theta____ kappa____ phi______ frames
    -      110.0000   38.0000 -180.0000 87

 19 omega   70.00  107.00   1.0000   20.0000
omega____ theta____ kappa____ phi______ frames
    -      110.0000  -92.0000  120.0000 37

 20 omega  123.00  148.00   1.0000   20.0000
omega____ theta____ kappa____ phi______ frames
    -      110.0000  -92.0000  120.0000 25

 21 omega   38.00   71.00   1.0000   20.0000
omega____ theta____ kappa____ phi______ frames
    -      110.0000  -38.0000  -30.0000 33

 22 omega   58.00  119.00   1.0000   20.0000
omega____ theta____ kappa____ phi______ frames
    -      110.0000  -92.0000    0.0000 61

 23 omega   45.00  143.00   1.0000   20.0000
omega____ theta____ kappa____ phi______ frames
    -      110.0000  -93.0000 -147.2653 98
;
_diffrn_measurement_device 'kappa diffractometer'
_diffrn_measurement_device_type 'Xcalibur, Sapphire3, Gemini ultra'
_diffrn_measurement_method '\w scans'
_diffrn_orient_matrix_UB_11 0.0206885000
_diffrn_orient_matrix_UB_12 -0.0103730000
_diffrn_orient_matrix_UB_13 -0.1020095000
_diffrn_orient_matrix_UB_21 0.0045130000
_diffrn_orient_matrix_UB_22 -0.0691296000
_diffrn_orient_matrix_UB_23 0.0161450000
_diffrn_orient_matrix_UB_31 -0.1577024000
_diffrn_orient_matrix_UB_32 -0.0033177000
_diffrn_orient_matrix_UB_33 -0.0184242000
_diffrn_radiation_monochromator mirror
_diffrn_radiation_probe x-ray
_diffrn_radiation_type CuK\a
_diffrn_radiation_wavelength 1.5418
_diffrn_reflns_av_R_equivalents 0.0360
_diffrn_reflns_av_unetI/netI 0.0333
_diffrn_reflns_limit_h_max 17
_diffrn_reflns_limit_h_min -17
_diffrn_reflns_limit_k_max 26
_diffrn_reflns_limit_k_min -24
_diffrn_reflns_limit_l_max 8
_diffrn_reflns_limit_l_min -11
_diffrn_reflns_number 18252
_diffrn_reflns_theta_full 66.50
_diffrn_reflns_theta_max 67.00
_diffrn_reflns_theta_min 9.55
_diffrn_source 'sealed X-ray tube'
_diffrn_source_current 35
_diffrn_source_power 1.75
_diffrn_source_target Cu
_diffrn_source_voltage 50
_exptl_absorpt_coefficient_mu 1.212
_exptl_absorpt_correction_T_max 1.00000
_exptl_absorpt_correction_T_min 0.72420
_exptl_absorpt_correction_type multi-scan
_exptl_absorpt_process_details
;
CrysAlisPro, Agilent Technologies,
Version 1.171.36.24 (release 03-12-2012 CrysAlis171 .NET)
(compiled Dec  3 2012,18:21:49)
Empirical absorption correction using spherical harmonics,
 implemented in SCALE3 ABSPACK scaling algorithm.
;
_exptl_crystal_colour yellow
_exptl_crystal_density_diffrn 1.256
_exptl_crystal_density_method 'not measured'
_exptl_crystal_description plate
_exptl_crystal_F_000 1248
_exptl_crystal_size_max 0.40
_exptl_crystal_size_mid 0.25
_exptl_crystal_size_min 0.08
_refine_diff_density_max 0.319
_refine_diff_density_min -0.289
_refine_diff_density_rms 0.033
_refine_ls_extinction_method none
_refine_ls_goodness_of_fit_ref 1.001
_refine_ls_hydrogen_treatment constr
_refine_ls_matrix_type full
_refine_ls_number_parameters 398
_refine_ls_number_reflns 5483
_refine_ls_number_restraints 0
_refine_ls_restrained_S_all 1.001
_refine_ls_R_factor_all 0.0511
_refine_ls_R_factor_gt 0.0440
_refine_ls_shift/su_max 0.000
_refine_ls_shift/su_mean 0.000
_refine_ls_structure_factor_coef Fsqd
_refine_ls_weighting_details 'calc w=1/[\s^2^(Fo^2^)+(0.0628P)^2^+0.7077P] where P=(Fo^2^+2Fc^2^)/3'
_refine_ls_weighting_scheme calc
_refine_ls_wR_factor_gt 0.1146
_refine_ls_wR_factor_ref 0.1196
_reflns_number_gt 4715
_reflns_number_total 5483
_reflns_threshold_expression >2sigma(I)
_cod_data_source_file ma501190g_si_002.cif
_cod_data_source_block TPE-thiophene
_cod_depositor_comments
;
The following automatic conversions were performed:

'_symmetry_cell_setting' value 'Monoclinic' changed to 'monoclinic'
according to
/usr/data/users/saulius/crontab/automatic-downloads/rss-feeds/ACS/lib/dictionaries/cif_core.dic
dictionary named 'cif_core.dic' version 2.4.2 from 2011-04-26.

Automatic conversion script
Id: cif_fix_values 2281 2013-09-26 08:29:07Z andrius 

 Adding full bibliography for 1517221.cif.
;
_cod_original_sg_symbol_H-M P2(1)/c
_cod_database_code 1517221
_reflns_odcompleteness_completeness 98.78
_reflns_odcompleteness_iscentric 1
_reflns_odcompleteness_theta 68.13

loop_
_space_group_symop_id
_space_group_symop_operation_xyz
1 'x, y, z'
2 '-x, y+1/2, -z+1/2'
3 '-x, -y, -z'
4 'x, -y-1/2, z-1/2'

loop_
_atom_site_label
_atom_site_type_symbol
_atom_site_fract_x
_atom_site_fract_y
_atom_site_fract_z
_atom_site_U_iso_or_equiv
_atom_site_adp_type
_atom_site_occupancy
_atom_site_symmetry_multiplicity
_atom_site_calc_flag
_atom_site_refinement_flags
_atom_site_disorder_assembly
_atom_site_disorder_group
S1 S 0.30500(3) 0.21068(2) 0.23119(5) 0.04873(14) Uani 1 1 d . A .
O1 O 0.48500(10) 0.32283(7) 0.09057(16) 0.0678(4) Uani 1 1 d . . .
O2 O 0.46517(11) 0.22220(8) 0.0811(2) 0.0806(5) Uani 1 1 d . . .
O3 O 0.44722(9) 0.56781(5) 0.27861(12) 0.0485(3) Uani 1 1 d . . .
C2 C 0.35690(12) 0.27895(8) 0.19157(19) 0.0460(4) Uani 1 1 d . . .
C3 C 0.31658(11) 0.32710(8) 0.25471(17) 0.0427(4) Uani 1 1 d . A .
C4 C 0.24294(12) 0.30824(8) 0.33255(18) 0.0438(4) Uani 1 1 d . . .
H4 H 0.2075 0.3358 0.3828 0.053 Uiso 1 1 calc R A .
C5 C 0.22713(12) 0.24715(8) 0.32933(17) 0.0433(4) Uani 1 1 d . A .
C10 C 0.44091(13) 0.27864(9) 0.1154(2) 0.0539(5) Uani 1 1 d . A .
C11 C 0.5609(3) 0.2073(2) 0.0563(5) 0.0558(9) Uiso 0.50 1 d P A 2
H11A H 0.5768 0.1658 0.0885 0.067 Uiso 0.50 1 calc PR A 2
H11B H 0.6033 0.2367 0.1027 0.067 Uiso 0.50 1 calc PR A 2
C11A C 0.5467(3) 0.2293(2) -0.0125(5) 0.0614(10) Uiso 0.50 1 d P A 1
H11C H 0.5303 0.2549 -0.0939 0.074 Uiso 0.50 1 calc PR A 1
H11D H 0.6000 0.2473 0.0391 0.074 Uiso 0.50 1 calc PR A 1
C12A C 0.5653(3) 0.16587(18) -0.0539(4) 0.0559(9) Uiso 0.50 1 d P A 1
H12A H 0.5165 0.1518 -0.1189 0.084 Uiso 0.50 1 calc PR A 1
H12B H 0.5681 0.1397 0.0281 0.084 Uiso 0.50 1 calc PR A 1
H12C H 0.6236 0.1642 -0.0982 0.084 Uiso 0.50 1 calc PR A 1
C12 C 0.5627(3) 0.2121(2) -0.0972(5) 0.0693(11) Uiso 0.50 1 d P A 2
H12D H 0.5227 0.1811 -0.1402 0.104 Uiso 0.50 1 calc PR A 2
H12E H 0.6251 0.2059 -0.1253 0.104 Uiso 0.50 1 calc PR A 2
H12F H 0.5416 0.2526 -0.1267 0.104 Uiso 0.50 1 calc PR A 2
C21 C 0.34652(11) 0.39169(8) 0.25353(17) 0.0425(4) Uani 1 1 d . . .
C22 C 0.35666(12) 0.42440(8) 0.13314(17) 0.0447(4) Uani 1 1 d . A .
H22 H 0.3417 0.4057 0.0466 0.054 Uiso 1 1 calc R . .
C23 C 0.38818(12) 0.48383(8) 0.13614(17) 0.0444(4) Uani 1 1 d . . .
H23 H 0.3942 0.5056 0.0526 0.053 Uiso 1 1 calc R A .
C24 C 0.41070(11) 0.51099(8) 0.26156(18) 0.0418(4) Uani 1 1 d . A .
C25 C 0.39749(13) 0.47985(9) 0.38357(18) 0.0511(4) Uani 1 1 d . . .
H25 H 0.4106 0.4990 0.4701 0.061 Uiso 1 1 calc R A .
C26 C 0.36535(13) 0.42107(9) 0.37854(18) 0.0501(4) Uani 1 1 d . A .
H26 H 0.3559 0.4002 0.4623 0.060 Uiso 1 1 calc R . .
C27 C 0.46399(14) 0.60197(9) 0.1573(2) 0.0545(5) Uani 1 1 d . . .
H27A H 0.5005 0.5776 0.0963 0.082 Uiso 1 1 calc R . .
H27B H 0.4971 0.6392 0.1834 0.082 Uiso 1 1 calc R . .
H27C H 0.4059 0.6125 0.1092 0.082 Uiso 1 1 calc R . .
C30 C -0.05277(12) 0.12037(8) 0.61035(19) 0.0456(4) Uani 1 1 d . . .
C31 C 0.01734(11) 0.15299(8) 0.53103(18) 0.0439(4) Uani 1 1 d . A .
C32 C 0.05099(13) 0.12945(8) 0.4105(2) 0.0520(4) Uani 1 1 d . . .
H32 H 0.0270 0.0925 0.3735 0.062 Uiso 1 1 calc R . .
C33 C 0.11904(13) 0.15932(9) 0.3440(2) 0.0522(4) Uani 1 1 d . A .
H33 H 0.1419 0.1424 0.2627 0.063 Uiso 1 1 calc R . .
C34 C 0.15432(11) 0.21417(8) 0.39557(18) 0.0422(4) Uani 1 1 d . . .
C35 C 0.11751(13) 0.23856(9) 0.51258(18) 0.0494(4) Uani 1 1 d . A .
H35 H 0.1382 0.2770 0.5461 0.059 Uiso 1 1 calc R . .
C36 C 0.05158(13) 0.20792(9) 0.58067(19) 0.0507(4) Uani 1 1 d . . .
H36 H 0.0293 0.2246 0.6627 0.061 Uiso 1 1 calc R A .
C40 C -0.13826(12) 0.11217(8) 0.55722(18) 0.0444(4) Uani 1 1 d . . .
C41 C -0.16818(11) 0.13711(8) 0.41836(18) 0.0454(4) Uani 1 1 d . . .
C42 C -0.20723(13) 0.09830(9) 0.3179(2) 0.0528(4) Uani 1 1 d . . .
H42 H -0.2163 0.0567 0.3394 0.063 Uiso 1 1 calc R . .
C43 C -0.23289(14) 0.11981(11) 0.1872(2) 0.0593(5) Uani 1 1 d . . .
H43 H -0.2590 0.0930 0.1194 0.071 Uiso 1 1 calc R . .
C44 C -0.22044(14) 0.18032(11) 0.1560(2) 0.0628(5) Uani 1 1 d . . .
H44 H -0.2372 0.1949 0.0661 0.075 Uiso 1 1 calc R . .
C45 C -0.18376(15) 0.21972(10) 0.2547(2) 0.0613(5) Uani 1 1 d . . .
H45 H -0.1762 0.2615 0.2333 0.074 Uiso 1 1 calc R . .
C46 C -0.15795(13) 0.19817(9) 0.3852(2) 0.0522(4) Uani 1 1 d . . .
H46 H -0.1329 0.2254 0.4530 0.063 Uiso 1 1 calc R . .
C51 C -0.01812(12) 0.10021(8) 0.75052(19) 0.0457(4) Uani 1 1 d . . .
C52 C 0.06355(13) 0.06766(9) 0.7634(2) 0.0552(5) Uani 1 1 d . . .
H52 H 0.0941 0.0570 0.6830 0.066 Uiso 1 1 calc R . .
C53 C 0.10047(14) 0.05080(10) 0.8923(2) 0.0620(5) Uani 1 1 d . . .
H53 H 0.1554 0.0280 0.8998 0.074 Uiso 1 1 calc R . .
C54 C 0.05734(15) 0.06709(10) 1.0097(2) 0.0632(5) Uani 1 1 d . . .
H54 H 0.0826 0.0556 1.0981 0.076 Uiso 1 1 calc R . .
C55 C -0.02210(16) 0.09986(10) 0.9986(2) 0.0639(5) Uani 1 1 d . . .
H55 H -0.0511 0.1116 1.0797 0.077 Uiso 1 1 calc R . .
C56 C -0.06027(14) 0.11592(9) 0.8706(2) 0.0543(5) Uani 1 1 d . . .
H56 H -0.1159 0.1379 0.8645 0.065 Uiso 1 1 calc R . .
C61 C -0.20815(11) 0.07589(8) 0.62768(17) 0.0435(4) Uani 1 1 d . . .
C62 C -0.19197(13) 0.01630(9) 0.6697(2) 0.0560(5) Uani 1 1 d . . .
H62 H -0.1342 -0.0016 0.6571 0.067 Uiso 1 1 calc R . .
C63 C -0.25905(14) -0.01711(10) 0.7297(2) 0.0616(5) Uani 1 1 d . . .
H63 H -0.2467 -0.0577 0.7584 0.074 Uiso 1 1 calc R . .
C64 C -0.34333(13) 0.00769(10) 0.74829(19) 0.0555(5) Uani 1 1 d . . .
H64 H -0.3890 -0.0156 0.7895 0.067 Uiso 1 1 calc R . .
C65 C -0.36110(13) 0.06666(10) 0.70661(19) 0.0551(5) Uani 1 1 d . . .
H65 H -0.4191 0.0842 0.7192 0.066 Uiso 1 1 calc R . .
C66 C -0.29379(12) 0.10021(9) 0.64618(19) 0.0489(4) Uani 1 1 d . . .
H66 H -0.3066 0.1406 0.6169 0.059 Uiso 1 1 calc R . .

loop_
_atom_site_aniso_label
_atom_site_aniso_U_11
_atom_site_aniso_U_22
_atom_site_aniso_U_33
_atom_site_aniso_U_23
_atom_site_aniso_U_13
_atom_site_aniso_U_12
S1 0.0446(2) 0.0455(2) 0.0571(3) 0.00103(19) 0.01247(19) 0.00199(17)
O1 0.0600(8) 0.0716(10) 0.0747(10) 0.0016(7) 0.0305(7) -0.0069(7)
O2 0.0537(9) 0.0735(10) 0.1179(14) -0.0295(9) 0.0340(9) -0.0013(7)
O3 0.0534(7) 0.0467(7) 0.0459(7) -0.0021(5) 0.0071(5) -0.0064(5)
C2 0.0425(9) 0.0496(10) 0.0465(10) 0.0043(7) 0.0079(7) 0.0000(7)
C3 0.0401(8) 0.0496(10) 0.0386(9) 0.0046(7) 0.0033(7) -0.0009(7)
C4 0.0432(9) 0.0476(9) 0.0410(9) 0.0015(7) 0.0072(7) -0.0012(7)
C5 0.0409(8) 0.0487(9) 0.0407(9) 0.0029(7) 0.0054(7) 0.0000(7)
C10 0.0456(10) 0.0619(12) 0.0556(11) -0.0018(9) 0.0146(8) -0.0001(9)
C21 0.0397(8) 0.0480(9) 0.0403(9) 0.0029(7) 0.0058(7) -0.0018(7)
C22 0.0492(9) 0.0487(9) 0.0362(8) 0.0000(7) 0.0029(7) -0.0020(7)
C23 0.0486(9) 0.0471(9) 0.0378(9) 0.0054(7) 0.0055(7) 0.0010(7)
C24 0.0380(8) 0.0456(9) 0.0422(9) -0.0011(7) 0.0055(7) 0.0000(7)
C25 0.0569(11) 0.0601(11) 0.0366(9) -0.0039(8) 0.0058(8) -0.0083(9)
C26 0.0578(10) 0.0579(11) 0.0351(9) 0.0068(8) 0.0081(8) -0.0083(9)
C27 0.0611(11) 0.0482(10) 0.0551(11) 0.0031(8) 0.0107(9) -0.0077(9)
C30 0.0428(9) 0.0458(9) 0.0486(10) 0.0038(7) 0.0053(7) -0.0013(7)
C31 0.0395(8) 0.0481(9) 0.0443(9) 0.0059(7) 0.0024(7) -0.0011(7)
C32 0.0528(10) 0.0432(9) 0.0608(11) -0.0044(8) 0.0115(9) -0.0065(8)
C33 0.0564(11) 0.0466(10) 0.0553(11) -0.0045(8) 0.0174(9) -0.0019(8)
C34 0.0386(8) 0.0453(9) 0.0427(9) 0.0045(7) 0.0028(7) -0.0003(7)
C35 0.0511(10) 0.0536(10) 0.0438(9) -0.0057(8) 0.0061(8) -0.0144(8)
C36 0.0511(10) 0.0589(11) 0.0426(9) -0.0037(8) 0.0091(8) -0.0115(8)
C40 0.0421(9) 0.0442(9) 0.0472(9) 0.0021(7) 0.0046(7) 0.0003(7)
C41 0.0377(8) 0.0514(10) 0.0476(10) 0.0043(8) 0.0066(7) -0.0013(7)
C42 0.0463(10) 0.0604(11) 0.0520(11) 0.0038(8) 0.0046(8) -0.0112(8)
C43 0.0501(10) 0.0788(14) 0.0490(11) 0.0006(9) 0.0009(8) -0.0146(10)
C44 0.0526(11) 0.0817(15) 0.0537(11) 0.0163(11) -0.0010(9) -0.0047(10)
C45 0.0612(12) 0.0592(12) 0.0630(13) 0.0144(10) -0.0004(10) 0.0015(9)
C46 0.0515(10) 0.0510(10) 0.0540(11) 0.0045(8) 0.0005(8) 0.0022(8)
C51 0.0408(9) 0.0460(9) 0.0501(10) 0.0056(7) 0.0012(7) -0.0066(7)
C52 0.0455(10) 0.0591(11) 0.0613(12) 0.0080(9) 0.0051(9) 0.0004(8)
C53 0.0482(10) 0.0581(12) 0.0784(14) 0.0171(10) -0.0106(10) -0.0007(9)
C54 0.0674(13) 0.0627(13) 0.0575(12) 0.0130(10) -0.0138(10) -0.0113(10)
C55 0.0736(14) 0.0693(13) 0.0488(11) 0.0062(9) 0.0023(10) -0.0039(11)
C56 0.0526(10) 0.0590(11) 0.0515(11) 0.0042(9) 0.0030(8) 0.0012(9)
C61 0.0408(9) 0.0482(9) 0.0415(9) 0.0018(7) 0.0037(7) -0.0024(7)
C62 0.0404(9) 0.0540(11) 0.0734(13) 0.0131(9) 0.0020(9) 0.0003(8)
C63 0.0537(11) 0.0598(12) 0.0707(13) 0.0200(10) -0.0008(10) -0.0071(9)
C64 0.0483(10) 0.0760(13) 0.0425(10) 0.0049(9) 0.0055(8) -0.0151(9)
C65 0.0426(9) 0.0778(14) 0.0457(10) -0.0053(9) 0.0082(8) -0.0001(9)
C66 0.0463(9) 0.0547(10) 0.0458(10) -0.0010(8) 0.0034(8) 0.0044(8)

loop_
_atom_type_symbol
_atom_type_description
_atom_type_scat_dispersion_real
_atom_type_scat_dispersion_imag
_atom_type_scat_source
C C 0.0181 0.0091 'International Tables Vol C Tables 4.2.6.8 and 6.1.1.4'
H H 0.0000 0.0000 'International Tables Vol C Tables 4.2.6.8 and 6.1.1.4'
O O 0.0492 0.0322 'International Tables Vol C Tables 4.2.6.8 and 6.1.1.4'
S S 0.3331 0.5567 'International Tables Vol C Tables 4.2.6.8 and 6.1.1.4'

loop_
_geom_angle_atom_site_label_1
_geom_angle_atom_site_label_2
_geom_angle_atom_site_label_3
_geom_angle
C5 S1 C2 91.81(8)
C10 O2 C11 121.0(2)
C10 O2 C11A 106.1(2)
C11 O2 C11A 32.1(2)
C24 O3 C27 117.75(14)
C3 C2 S1 111.33(13)
C3 C2 C10 128.33(17)
C10 C2 S1 119.79(14)
C2 C3 C4 111.82(16)
C2 C3 C21 126.77(15)
C4 C3 C21 121.29(15)
C5 C4 C3 114.28(16)
C4 C5 S1 110.73(13)
C4 C5 C34 127.16(16)
C34 C5 S1 122.10(13)
O1 C10 O2 123.22(18)
O1 C10 C2 124.98(19)
O2 C10 C2 111.74(17)
O2 C11 C12 102.3(3)
C12A C11A O2 102.9(3)
C22 C21 C3 123.19(16)
C22 C21 C26 117.90(16)
C26 C21 C3 118.91(15)
C21 C22 C23 121.50(16)
C24 C23 C22 119.42(16)
O3 C24 C23 125.25(15)
O3 C24 C25 114.81(15)
C23 C24 C25 119.93(16)
C26 C25 C24 119.74(17)
C25 C26 C21 121.37(16)
C40 C30 C31 121.40(16)
C40 C30 C51 125.15(16)
C51 C30 C31 113.44(14)
C32 C31 C30 122.41(16)
C36 C31 C30 119.07(16)
C36 C31 C32 118.51(16)
C33 C32 C31 120.75(17)
C32 C33 C34 120.54(17)
C33 C34 C5 122.44(16)
C35 C34 C5 119.34(16)
C35 C34 C33 118.21(16)
C36 C35 C34 121.06(17)
C35 C36 C31 120.82(17)
C30 C40 C41 121.27(16)
C30 C40 C61 123.20(16)
C61 C40 C41 115.47(14)
C42 C41 C40 119.56(16)
C46 C41 C40 122.07(17)
C46 C41 C42 118.37(17)
C43 C42 C41 120.72(19)
C44 C43 C42 119.81(19)
C45 C44 C43 120.38(19)
C44 C45 C46 119.8(2)
C45 C46 C41 120.90(19)
C52 C51 C30 118.92(17)
C56 C51 C30 122.84(17)
C56 C51 C52 118.09(18)
C53 C52 C51 120.7(2)
C54 C53 C52 119.9(2)
C55 C54 C53 119.9(2)
C54 C55 C56 120.6(2)
C55 C56 C51 120.7(2)
C62 C61 C40 121.80(16)
C66 C61 C40 120.20(16)
C66 C61 C62 117.91(16)
C63 C62 C61 120.68(18)
C64 C63 C62 120.8(2)
C63 C64 C65 119.54(18)
C64 C65 C66 119.69(18)
C61 C66 C65 121.38(18)

loop_
_geom_bond_atom_site_label_1
_geom_bond_atom_site_label_2
_geom_bond_distance
S1 C2 1.7375(18)
S1 C5 1.7250(17)
O1 C10 1.200(2)
O2 C10 1.339(3)
O2 C11 1.478(4)
O2 C11A 1.549(5)
O3 C24 1.368(2)
O3 C27 1.428(2)
C2 C3 1.374(3)
C2 C10 1.472(2)
C3 C4 1.415(2)
C3 C21 1.488(2)
C4 C5 1.365(2)
C5 C34 1.469(2)
C11 C12 1.494(6)
C11A C12A 1.481(6)
C21 C22 1.386(2)
C21 C26 1.389(3)
C22 C23 1.388(3)
C23 C24 1.380(2)
C24 C25 1.390(2)
C25 C26 1.377(3)
C30 C31 1.501(2)
C30 C40 1.345(2)
C30 C51 1.494(3)
C31 C32 1.393(3)
C31 C36 1.386(3)
C32 C33 1.384(3)
C33 C34 1.396(3)
C34 C35 1.391(3)
C35 C36 1.378(3)
C40 C41 1.499(2)
C40 C61 1.495(2)
C41 C42 1.396(3)
C41 C46 1.392(3)
C42 C43 1.387(3)
C43 C44 1.380(3)
C44 C45 1.380(3)
C45 C46 1.386(3)
C51 C52 1.398(3)
C51 C56 1.391(3)
C52 C53 1.387(3)
C53 C54 1.379(3)
C54 C55 1.372(3)
C55 C56 1.381(3)
C61 C62 1.390(3)
C61 C66 1.389(2)
C62 C63 1.383(3)
C63 C64 1.375(3)
C64 C65 1.380(3)
C65 C66 1.389(3)

loop_
_geom_torsion_atom_site_label_1
_geom_torsion_atom_site_label_2
_geom_torsion_atom_site_label_3
_geom_torsion_atom_site_label_4
_geom_torsion
S1 C2 C3 C4 -1.07(19)
S1 C2 C3 C21 175.15(14)
S1 C2 C10 O1 -175.12(18)
S1 C2 C10 O2 2.3(2)
S1 C5 C34 C33 -26.5(2)
S1 C5 C34 C35 154.72(15)
O3 C24 C25 C26 -176.76(17)
C2 S1 C5 C4 -1.37(14)
C2 S1 C5 C34 177.63(15)
C2 C3 C4 C5 0.0(2)
C2 C3 C21 C22 56.5(3)
C2 C3 C21 C26 -123.6(2)
C3 C2 C10 O1 -4.4(3)
C3 C2 C10 O2 173.05(19)
C3 C4 C5 S1 1.0(2)
C3 C4 C5 C34 -177.91(16)
C3 C21 C22 C23 -177.42(16)
C3 C21 C26 C25 176.82(17)
C4 C3 C21 C22 -127.65(19)
C4 C3 C21 C26 52.3(2)
C4 C5 C34 C33 152.36(19)
C4 C5 C34 C35 -26.5(3)
C5 S1 C2 C3 1.40(15)
C5 S1 C2 C10 173.61(16)
C5 C34 C35 C36 -177.52(18)
C10 O2 C11 C12 -96.2(3)
C10 O2 C11A C12A -176.2(3)
C10 C2 C3 C4 -172.44(18)
C10 C2 C3 C21 3.8(3)
C11 O2 C10 O1 22.1(4)
C11 O2 C10 C2 -155.4(3)
C11 O2 C11A C12A 60.6(4)
C11A O2 C10 O1 -9.1(3)
C11A O2 C10 C2 173.4(2)
C11A O2 C11 C12 -26.6(4)
C21 C3 C4 C5 -176.43(15)
C21 C22 C23 C24 0.5(3)
C22 C21 C26 C25 -3.2(3)
C22 C23 C24 O3 176.12(16)
C22 C23 C24 C25 -3.2(3)
C23 C24 C25 C26 2.6(3)
C24 C25 C26 C21 0.7(3)
C26 C21 C22 C23 2.6(3)
C27 O3 C24 C23 -0.3(2)
C27 O3 C24 C25 179.00(16)
C30 C31 C32 C33 -176.64(17)
C30 C31 C36 C35 178.50(18)
C30 C40 C41 C42 125.80(19)
C30 C40 C41 C46 -53.9(3)
C30 C40 C61 C62 -54.2(3)
C30 C40 C61 C66 129.4(2)
C30 C51 C52 C53 176.68(17)
C30 C51 C56 C55 -175.33(18)
C31 C30 C40 C41 -2.1(3)
C31 C30 C40 C61 175.11(16)
C31 C30 C51 C52 -50.5(2)
C31 C30 C51 C56 125.03(19)
C31 C32 C33 C34 -1.0(3)
C32 C31 C36 C35 -0.1(3)
C32 C33 C34 C5 179.39(18)
C32 C33 C34 C35 -1.8(3)
C33 C34 C35 C36 3.6(3)
C34 C35 C36 C31 -2.7(3)
C36 C31 C32 C33 1.9(3)
C40 C30 C31 C32 -66.7(3)
C40 C30 C31 C36 114.7(2)
C40 C30 C51 C52 130.8(2)
C40 C30 C51 C56 -53.7(3)
C40 C41 C42 C43 -177.97(17)
C40 C41 C46 C45 178.10(18)
C40 C61 C62 C63 -177.38(19)
C40 C61 C66 C65 177.54(17)
C41 C40 C61 C62 123.20(19)
C41 C40 C61 C66 -53.3(2)
C41 C42 C43 C44 -0.5(3)
C42 C41 C46 C45 -1.6(3)
C42 C43 C44 C45 -0.9(3)
C43 C44 C45 C46 1.0(3)
C44 C45 C46 C41 0.2(3)
C46 C41 C42 C43 1.7(3)
C51 C30 C31 C32 114.5(2)
C51 C30 C31 C36 -64.1(2)
C51 C30 C40 C41 176.53(16)
C51 C30 C40 C61 -6.2(3)
C51 C52 C53 C54 -1.1(3)
C52 C51 C56 C55 0.2(3)
C52 C53 C54 C55 0.1(3)
C53 C54 C55 C56 1.1(3)
C54 C55 C56 C51 -1.2(3)
C56 C51 C52 C53 1.0(3)
C61 C40 C41 C42 -51.6(2)
C61 C40 C41 C46 128.69(18)
C61 C62 C63 C64 0.4(3)
C62 C61 C66 C65 0.9(3)
C62 C63 C64 C65 0.0(3)
C63 C64 C65 C66 0.1(3)
C64 C65 C66 C61 -0.6(3)
C66 C61 C62 C63 -0.9(3)
